data_2206508
loop_
_publ_author_name
'Mizota, Mina'
'Yokoyama, Yoshimi'
'Sakai, Ken'

_publ_section_title
;
 Tetrakis[pyridine-2(1<i>H</i>)-thione-\k<i>S</i>]platinum(II)
 dichloride
;
_journal_issue 8
_journal_name_full 'Acta Crystallographica Section E'
_journal_page_first m1433
_journal_page_last m1435
_journal_paper_doi 10.1107/S1600536805020209
_journal_volume 61
_journal_year 2005
_chemical_formula_iupac '[Pt (C5 H5 N S)4] Cl2'
_chemical_formula_moiety 'C20 H20 N4 Pt S4 2+ , 2Cl -'
_chemical_formula_sum 'C20 H20 Cl2 N4 Pt S4'
_chemical_formula_weight 710.63
_chemical_name_systematic
;
Tetrakis(2-thiopyridone)platinum(II) dichloride
;
_space_group_IT_number 2
_symmetry_cell_setting triclinic
_symmetry_space_group_name_Hall '-P 1'
_symmetry_space_group_name_H-M 'P -1'
_atom_sites_solution_hydrogens geom
_atom_sites_solution_primary direct
_atom_sites_solution_secondary difmap
_cell_angle_alpha 99.7090(10)
_cell_angle_beta 114.1420(10)
_cell_angle_gamma 104.8710(10)
_cell_formula_units_Z 1
_cell_length_a 8.3372(8)
_cell_length_b 9.0754(8)
_cell_length_c 10.1261(9)
_cell_measurement_reflns_used 5806
_cell_measurement_temperature 296(2)
_cell_measurement_theta_max 28.23
_cell_measurement_theta_min 2.44
_cell_volume 642.40(10)
_computing_cell_refinement 'SAINT (Bruker, 2001)'
_computing_data_collection 'SMART (Bruker, 2001)'
_computing_data_reduction SAINT
_computing_molecular_graphics 'KENX (Sakai, 2004)'
_computing_publication_material
;
SHELXL97, TEXSAN (Molecular Structure Corporation, 2001),  KENX and ORTEP
(Johnson, 1976)
;
_computing_structure_refinement 'SHELXL97 (Sheldrick, 1997)'
_computing_structure_solution 'SHELXS97 (Sheldrick, 1997)'
_diffrn_ambient_temperature 296(2)
_diffrn_detector_area_resol_mean 8.366
_diffrn_measured_fraction_theta_full 0.997
_diffrn_measured_fraction_theta_max 0.997
_diffrn_measurement_device 'Bruker SMART APEX CCD area-detector'
_diffrn_measurement_method \w
_diffrn_radiation_monochromator graphite
_diffrn_radiation_source 'fine-focus sealed tube'
_diffrn_radiation_type MoK\a
_diffrn_radiation_wavelength 0.71073
_diffrn_reflns_av_R_equivalents 0.0575
_diffrn_reflns_av_sigmaI/netI 0.0439
_diffrn_reflns_limit_h_max 10
_diffrn_reflns_limit_h_min -10
_diffrn_reflns_limit_k_max 11
_diffrn_reflns_limit_k_min -11
_diffrn_reflns_limit_l_max 12
_diffrn_reflns_limit_l_min -12
_diffrn_reflns_number 7352
_diffrn_reflns_theta_full 26.37
_diffrn_reflns_theta_max 26.37
_diffrn_reflns_theta_min 2.32
_diffrn_standards_decay_% 'variation 0.045'
_diffrn_standards_interval_time 330
_diffrn_standards_number 106
_exptl_absorpt_coefficient_mu 6.009
_exptl_absorpt_correction_T_max 0.53474
_exptl_absorpt_correction_T_min 0.16185
_exptl_absorpt_correction_type gaussian
_exptl_absorpt_process_details '(XPREP in SAINT; Bruker, 2001)'
_exptl_crystal_colour yellow
_exptl_crystal_density_diffrn 1.837
_exptl_crystal_density_method 'not measured'
_exptl_crystal_description plate
_exptl_crystal_F_000 344
_exptl_crystal_size_max 0.436
_exptl_crystal_size_mid 0.228
_exptl_crystal_size_min 0.108
_refine_diff_density_max 0.983
_refine_diff_density_min -0.701
_refine_ls_extinction_expression none
_refine_ls_extinction_method none
_refine_ls_goodness_of_fit_ref 1.022
_refine_ls_hydrogen_treatment constr
_refine_ls_matrix_type full
_refine_ls_number_parameters 142
_refine_ls_number_reflns 2632
_refine_ls_number_restraints 0
_refine_ls_restrained_S_all 1.022
_refine_ls_R_factor_all 0.0192
_refine_ls_R_factor_gt 0.0186
_refine_ls_shift/su_max 0.001
_refine_ls_shift/su_mean 0.000
_refine_ls_structure_factor_coef Fsqd
_refine_ls_weighting_details 'calc w = 1/[\s^2^(Fo^2^)+(0.0093P)^2^] where P=(Fo^2^+2Fc^2^)/3'
_refine_ls_weighting_scheme calc
_refine_ls_wR_factor_gt 0.0407
_refine_ls_wR_factor_ref 0.0408
_reflns_number_gt 2629
_reflns_number_total 2632
_reflns_threshold_expression I>2\s(I)
_cod_data_source_file ob6541.cif
_cod_data_source_block I
_cod_depositor_comments
;
The following automatic conversions were performed:
'_symmetry_cell_setting' value 'Triclinic' changed to 'triclinic'
according to '/home/saulius/struct/CIF-dictionaries/cif_core.dic'
dictionary named 'cif_core.dic' version 2.4.1 from 2010-06-29.

Automatic conversion script
Id: cif_fix_enum 1527 2010-12-29 10:47:43Z saulius 

The following automatic conversions were performed:

'_symmetry_cell_setting' value 'Triclinic' changed to 'triclinic'
according to /home/saulius/struct/CIF-dictionaries/cif_core.dic
dictionary named 'cif_core.dic' version 2.4.1 from 2010-06-29.

Automatic conversion script
Id: cif_fix_values 1715 2011-07-08 13:25:40Z adriana 
;
_cod_database_code 2206508
_cod_database_fobs_code 2206508

loop_
_symmetry_equiv_pos_as_xyz
'x, y, z'
'-x, -y, -z'

loop_
_atom_site_label
_atom_site_fract_x
_atom_site_fract_y
_atom_site_fract_z
_atom_site_U_iso_or_equiv
_atom_site_adp_type
_atom_site_calc_flag
_atom_site_refinement_flags
_atom_site_occupancy
_atom_site_type_symbol
Pt1 0.0000 0.0000 0.0000 0.03305(6) Uani d S 1 Pt
Cl1 0.17941(12) 0.29805(9) 0.34802(8) 0.05307(18) Uani d . 1 Cl
S1 0.24113(10) 0.05168(9) -0.06809(9) 0.04593(17) Uani d . 1 S
S2 0.07700(11) -0.21624(9) 0.06898(8) 0.04473(17) Uani d . 1 S
N1 0.4062(3) 0.3311(3) 0.1668(3) 0.0405(5) Uani d . 1 N
N2 0.1851(4) -0.0406(3) 0.3576(3) 0.0514(6) Uani d . 1 N
C1 0.4119(4) 0.2379(3) 0.0490(3) 0.0370(6) Uani d . 1 C
C2 0.5701(4) 0.2994(4) 0.0268(3) 0.0474(7) Uani d . 1 C
C3 0.7081(5) 0.4465(5) 0.1209(4) 0.0612(9) Uani d . 1 C
C4 0.6949(5) 0.5379(4) 0.2399(4) 0.0594(8) Uani d . 1 C
C5 0.5418(4) 0.4770(4) 0.2603(3) 0.0488(7) Uani d . 1 C
C6 0.1565(4) -0.1816(4) 0.2622(3) 0.0425(6) Uani d . 1 C
C7 0.1934(5) -0.3030(4) 0.3276(4) 0.0562(8) Uani d . 1 C
C8 0.2521(8) -0.2753(6) 0.4813(5) 0.0891(15) Uani d . 1 C
C9 0.2762(9) -0.1311(7) 0.5728(5) 0.1019(19) Uani d . 1 C
C10 0.2438(7) -0.0146(6) 0.5094(4) 0.0817(14) Uani d . 1 C
H1A 0.3119 0.2959 0.1828 0.049 Uiso calc R 1 H
H2A 0.1652 0.0353 0.3202 0.062 Uiso calc R 1 H
H2 0.5807 0.2403 -0.0517 0.057 Uiso calc R 1 H
H3 0.8114 0.4857 0.1054 0.073 Uiso calc R 1 H
H4 0.7878 0.6373 0.3032 0.071 Uiso calc R 1 H
H5 0.5301 0.5353 0.3384 0.059 Uiso calc R 1 H
H7 0.1783 -0.4004 0.2677 0.067 Uiso calc R 1 H
H8 0.2759 -0.3553 0.5242 0.107 Uiso calc R 1 H
H9 0.3139 -0.1145 0.6759 0.122 Uiso calc R 1 H
H10 0.2616 0.0837 0.5698 0.098 Uiso calc R 1 H

loop_
_atom_site_aniso_label
_atom_site_aniso_U_11
_atom_site_aniso_U_22
_atom_site_aniso_U_33
_atom_site_aniso_U_12
_atom_site_aniso_U_13
_atom_site_aniso_U_23
Pt1 0.03738(9) 0.02724(8) 0.03740(9) 0.01067(6) 0.02166(7) 0.00813(6)
Cl1 0.0765(5) 0.0351(4) 0.0506(4) 0.0155(4) 0.0387(4) 0.0055(3)
S1 0.0480(4) 0.0348(4) 0.0587(4) 0.0094(3) 0.0356(4) 0.0045(3)
S2 0.0606(4) 0.0380(4) 0.0487(4) 0.0256(4) 0.0324(4) 0.0158(3)
N1 0.0403(12) 0.0414(15) 0.0420(12) 0.0137(11) 0.0221(10) 0.0128(10)
N2 0.0656(16) 0.0391(15) 0.0465(14) 0.0222(13) 0.0226(13) 0.0117(11)
C1 0.0383(14) 0.0358(16) 0.0414(14) 0.0154(12) 0.0209(12) 0.0139(12)
C2 0.0459(16) 0.0466(19) 0.0544(17) 0.0145(14) 0.0305(14) 0.0127(14)
C3 0.0457(17) 0.058(2) 0.073(2) 0.0047(16) 0.0334(17) 0.0136(18)
C4 0.0495(18) 0.044(2) 0.064(2) 0.0026(15) 0.0214(16) 0.0051(15)
C5 0.0530(17) 0.0437(19) 0.0410(15) 0.0152(15) 0.0177(14) 0.0078(13)
C6 0.0410(14) 0.0375(17) 0.0508(16) 0.0151(13) 0.0225(13) 0.0149(13)
C7 0.064(2) 0.045(2) 0.0583(19) 0.0278(17) 0.0221(17) 0.0190(15)
C8 0.127(4) 0.078(3) 0.065(2) 0.056(3) 0.031(3) 0.038(2)
C9 0.159(5) 0.098(4) 0.051(2) 0.070(4) 0.036(3) 0.030(2)
C10 0.120(4) 0.068(3) 0.052(2) 0.046(3) 0.032(2) 0.0115(19)

loop_
_atom_type_symbol
_atom_type_description
_atom_type_scat_dispersion_real
_atom_type_scat_dispersion_imag
_atom_type_scat_source
C C 0.0033 0.0016 'International Tables Vol C Tables 4.2.6.8 and 6.1.1.4'
H H 0.0000 0.0000 'International Tables Vol C Tables 4.2.6.8 and 6.1.1.4'
N N 0.0061 0.0033 'International Tables Vol C Tables 4.2.6.8 and 6.1.1.4'
S S 0.1246 0.1234 'International Tables Vol C Tables 4.2.6.8 and 6.1.1.4'
Pt Pt -1.7033 8.3905 'International Tables Vol C Tables 4.2.6.8 and 6.1.1.4'
Cl Cl 0.1484 0.1585 'International Tables Vol C Tables 4.2.6.8 and 6.1.1.4'

loop_
_geom_angle_atom_site_label_1
_geom_angle_atom_site_label_2
_geom_angle_atom_site_label_3
_geom_angle_site_symmetry_1
_geom_angle_site_symmetry_3
_geom_angle
_geom_angle_publ_flag
S2 Pt1 S2 . 2 180.00(4) ?
S2 Pt1 S1 . . 88.47(3) yes
S2 Pt1 S1 2 . 91.53(3) ?
S2 Pt1 S1 . 2 91.53(3) yes
S2 Pt1 S1 2 2 88.47(3) ?
S1 Pt1 S1 . 2 180.00(5) ?
C1 S1 Pt1 . . 109.05(9) yes
C6 S2 Pt1 . . 109.67(10) yes
C5 N1 C1 . . 123.6(3) ?
C5 N1 H1A . . 118.2 ?
C1 N1 H1A . . 118.2 ?
C10 N2 C6 . . 123.0(3) ?
C10 N2 H2A . . 118.5 ?
C6 N2 H2A . . 118.5 ?
N1 C1 C2 . . 116.6(3) ?
N1 C1 S1 . . 123.5(2) ?
C2 C1 S1 . . 119.9(2) ?
C3 C2 C1 . . 120.3(3) ?
C3 C2 H2 . . 119.9 ?
C1 C2 H2 . . 119.9 ?
C2 C3 C4 . . 120.9(3) ?
C2 C3 H3 . . 119.6 ?
C4 C3 H3 . . 119.6 ?
C5 C4 C3 . . 118.2(3) ?
C5 C4 H4 . . 120.9 ?
C3 C4 H4 . . 120.9 ?
N1 C5 C4 . . 120.5(3) ?
N1 C5 H5 . . 119.8 ?
C4 C5 H5 . . 119.8 ?
N2 C6 C7 . . 117.1(3) ?
N2 C6 S2 . . 123.0(2) ?
C7 C6 S2 . . 119.9(2) ?
C8 C7 C6 . . 119.3(3) ?
C8 C7 H7 . . 120.4 ?
C6 C7 H7 . . 120.4 ?
C7 C8 C9 . . 121.4(3) ?
C7 C8 H8 . . 119.3 ?
C9 C8 H8 . . 119.3 ?
C10 C9 C8 . . 118.8(4) ?
C10 C9 H9 . . 120.6 ?
C8 C9 H9 . . 120.6 ?
C9 C10 N2 . . 120.4(4) ?
C9 C10 H10 . . 119.8 ?
N2 C10 H10 . . 119.8 ?

loop_
_geom_bond_atom_site_label_1
_geom_bond_atom_site_label_2
_geom_bond_site_symmetry_2
_geom_bond_distance
_geom_bond_publ_flag
Pt1 S2 . 2.3439(7) yes
Pt1 S2 2 2.3439(7) ?
Pt1 S1 . 2.3444(7) yes
Pt1 S1 2 2.3444(7) ?
S1 C1 . 1.731(3) yes
S2 C6 . 1.729(3) yes
N1 C5 . 1.364(4) yes
N1 C1 . 1.367(4) yes
N2 C10 . 1.365(4) yes
N2 C6 . 1.366(4) ?
C1 C2 . 1.417(4) yes
C2 C3 . 1.379(5) yes
C3 C4 . 1.404(5) yes
C4 C5 . 1.367(5) yes
C6 C7 . 1.414(4) yes
C7 C8 . 1.381(5) yes
C8 C9 . 1.384(6) yes
C9 C10 . 1.356(6) yes
N1 H1A . 0.8600 ?
N2 H2A . 0.8600 ?
C2 H2 . 0.9300 ?
C3 H3 . 0.9300 ?
C4 H4 . 0.9300 ?
C5 H5 . 0.9300 ?
C7 H7 . 0.9300 ?
C8 H8 . 0.9300 ?
C9 H9 . 0.9300 ?
C10 H10 . 0.9300 ?

loop_
_geom_contact_atom_site_label_1
_geom_contact_atom_site_label_2
_geom_contact_distance
_geom_contact_site_symmetry_2
_geom_contact_publ_flag
C2 C4 3.534(4) 2_665 yes
C4 C2 3.534(4) 2_665 no

loop_
_geom_hbond_atom_site_label_D
_geom_hbond_atom_site_label_H
_geom_hbond_atom_site_label_A
_geom_hbond_distance_DH
_geom_hbond_distance_HA
_geom_hbond_distance_DA
_geom_hbond_angle_DHA
_geom_hbond_publ_flag
N1 H1A Cl1 0.86 2.35 3.125(3) 150 yes
N2 H2A Cl1 0.86 2.32 3.103(3) 152 yes

loop_
_geom_torsion_atom_site_label_1
_geom_torsion_atom_site_label_2
_geom_torsion_atom_site_label_3
_geom_torsion_atom_site_label_4
_geom_torsion_site_symmetry_1
_geom_torsion
_geom_torsion_publ_flag
S2 Pt1 S1 C1 . -116.25(10) ?
S2 Pt1 S1 C1 2 63.75(10) ?
S1 Pt1 S2 C6 . 116.23(11) ?
S1 Pt1 S2 C6 2 -63.77(11) ?
C5 N1 C1 C2 . 0.4(4) ?
C5 N1 C1 S1 . 179.2(2) ?
Pt1 S1 C1 N1 . 3.6(2) yes
Pt1 S1 C1 C2 . -177.71(19) ?
N1 C1 C2 C3 . -0.2(4) ?
S1 C1 C2 C3 . -179.0(2) ?
C1 C2 C3 C4 . -0.1(5) ?
C2 C3 C4 C5 . 0.2(5) ?
C1 N1 C5 C4 . -0.3(4) ?
C3 C4 C5 N1 . -0.1(5) ?
C10 N2 C6 C7 . -1.0(5) ?
C10 N2 C6 S2 . 178.5(3) ?
Pt1 S2 C6 N2 . -5.8(3) yes
Pt1 S2 C6 C7 . 173.6(2) ?
N2 C6 C7 C8 . 1.2(5) ?
S2 C6 C7 C8 . -178.3(3) ?
C6 C7 C8 C9 . -0.2(8) ?
C7 C8 C9 C10 . -1.0(10) ?
C8 C9 C10 N2 . 1.2(9) ?
C6 N2 C10 C9 . -0.2(7) ?
